data_4003147
loop_
_publ_author_name
'Bazaga-Garc\'ia, Montse'
'Salcedo, In\'es R.'
'Colodrero, Rosario M. P.'
'Xanthopoulos, Konstantinos'
'Villemin, Didier'
'Stock, Norbert'
'L\'opez-Gonz\'alez, Mar'
'del R\'io, Carmen'
'Losilla, Enrique R.'
'Cabeza, Aurelio'
'Demadis, Konstantinos D.'
'Olivera-Pastor, Pascual'

_publ_section_title
;
 Layered Lanthanide Sulfophosphonates and Their Proton Conduction
 Properties in Membrane Electrode Assemblies
;
_journal_name_full 'Chemistry of Materials'
_journal_paper_doi 10.1021/acs.chemmater.9b02868
_journal_year 2019
_chemical_formula_moiety 'C4 La1 N1 O10 P2 S1, 1(O)'
_chemical_formula_sum 'C4 La N O11 P2 S'
_chemical_formula_weight 470.96
_space_group_crystal_system monoclinic
_space_group_IT_number 14
_space_group_name_Hall '-P 2ybc'
_space_group_name_H-M_alt 'P 1 21/c 1'
_audit_creation_date 2019-06-12T12:03
_audit_creation_method 'from EXP file using GSAS2CIF'
_audit_update_record ' 2019-06-12T12:03  Initial CIF as created by GSAS2CIF'
_cell_angle_alpha 90.0
_cell_angle_beta 103.0976(16)
_cell_angle_gamma 90.0
_cell_formula_units_Z 4
_cell_length_a 12.07238(32)
_cell_length_b 7.51473(17)
_cell_length_c 14.28074(31)
_cell_measurement_temperature 298
_cell_volume 1261.86(5)
_computing_structure_refinement GSAS
_diffrn_ambient_temperature 298
_diffrn_measurement_device_type 'BL04-MSPD beamline of ALBA'
_diffrn_radiation_polarisn_ratio 1.0
_diffrn_radiation_probe x-ray
_diffrn_radiation_type Synchrotron
_diffrn_radiation_wavelength 0.4124
_diffrn_source Synchrotron
_diffrn_source_type 'BL04-MSPD beamline of ALBA'
_exptl_absorpt_correction_T_max 1.00000
_exptl_absorpt_correction_T_min 1.00000
_exptl_absorpt_process_details
;   GSAS Absorption/surface roughness correction: function number 0
 No correction is applied.
;
_exptl_crystal_colour white
_exptl_crystal_density_diffrn 2.479
_pd_block_id 2019-06-12T12:03|La-PTaur|La-PTaur|Mythem
_pd_calc_method 'Rietveld Refinement'
_pd_instr_location ' ?'
_pd_meas_2theta_range_inc 0.006
_pd_meas_2theta_range_max 44.54586
_pd_meas_2theta_range_min 0.32586
_pd_meas_number_of_points 7371
_pd_phase_name LaH2SP
_pd_proc_2theta_range_inc 0.006
_pd_proc_2theta_range_max 44.54656
_pd_proc_2theta_range_min 0.32656
_pd_proc_info_datetime 2019-06-12T12:03:31
_pd_proc_info_excluded_regions ' ?'
_pd_proc_ls_background_function
;   GSAS Background function number 1 with 30 terms.
 Shifted Chebyshev function of 1st kind
      1:    228.016     2:   -199.469     3:    90.6543     4:   -29.5905    
      5:    1.97857     6:    9.86326     7:   -12.7730     8:    14.6645    
      9:   -16.3778    10:    21.7792    11:   -28.8679    12:    28.8877    
     13:   -22.2098    14:    19.4088    15:   -13.3976    16:    2.70053    
     17:    12.1047    18:   -18.5514    19:    17.1886    20:   -11.2208    
     21:    8.94764    22:   -13.3639    23:    20.0652    24:   -20.5054    
     25:    15.2648    26:   -5.70860    27:   5.911210E-0228:    3.56280    
     29:   -3.14476    30:    3.07511    
;
_pd_proc_ls_peak_cutoff 0.00100
_pd_proc_ls_pref_orient_corr
;   March-Dollase
 AXIS  1 Ratio=   0.96537  h= 0.000  k= 0.000  l= 1.000
 Prefered orientation correction range: Min=   0.94848, Max=   1.11159
;
_pd_proc_ls_profile_function
;
 CW Profile function number 3 with  19 terms
 Pseudovoigt profile coefficients as parameterized in
 P. Thompson, D.E. Cox & J.B. Hastings (1987). J. Appl. Cryst.,20,79-83.
 Asymmetry correction of L.W. Finger, D.E. Cox & A. P. Jephcoat (1994).
 J. Appl. Cryst.,27,892-900.
 #1(GU)   =    0.000 #2(GV)   =   -9.959 #3(GW)   =    1.048
 #4(GP)   =    0.000 #5(LX)   =    0.000 #6(LY)   =   23.614
 #7(S/L)  =   0.0006 #8(H/L)  =   0.0077
 #9(trns) =     0.00 #10(shft)=   0.0000
 #11(stec)=    -2.34 #12(ptec)=     0.00 #13(sfec)=     0.00
 #14(L11) =    0.000 #15(L22) =    0.000 #16(L33) =    0.000
 #17(L12) =    0.000 #18(L13) =    0.000 #19(L23) =    0.000
 Peak tails are ignored  where the intensity is below 0.0010 times the peak
   Aniso. broadening axis   0.0   0.0   1.0
;
_pd_proc_ls_prof_R_factor 0.0628
_pd_proc_ls_prof_wR_expected 0.0098
_pd_proc_ls_prof_wR_factor 0.0947
_pd_proc_number_of_points 7371
_pd_spec_mounting ' ?'
_refine_ls_goodness_of_fit_all 10.08
_refine_ls_matrix_type full
_refine_ls_number_parameters 104
_refine_ls_number_restraints 40
_refine_ls_R_Fsqd_factor 0.04569
_refine_ls_shift/su_max 0.05
_refine_ls_shift/su_mean 0.01
_reflns_d_resolution_high 0.575
_reflns_d_resolution_low 11.758
_reflns_limit_h_max 21
_reflns_limit_h_min 0
_reflns_limit_k_max 13
_reflns_limit_k_min 0
_reflns_limit_l_max 25
_reflns_limit_l_min -25
_reflns_number_total 6922
_cod_data_source_file cm9b02868_si_003.cif
_cod_data_source_block LaH2SP_publ
_cod_depositor_comments
;
The following automatic conversions were performed:

data item '_geom_angle_publ_flag' value 'N' was changed to 'n' in
accordance with the
/home/data/users/saulius/crontab/automatic-downloads/rss-feeds/ACS/lib/dictionaries/cif_core.dic
dictionary named 'cif_core.dic' version 2.4.2 last updated on
2011-04-26 (52 times).

data item '_geom_bond_publ_flag' value 'N' was changed to 'n' in
accordance with the
/home/data/users/saulius/crontab/automatic-downloads/rss-feeds/ACS/lib/dictionaries/cif_core.dic
dictionary named 'cif_core.dic' version 2.4.2 last updated on
2011-04-26 (50 times).

Automatic conversion script
Id: cif_fix_values 6909 2019-04-08 15:41:33Z antanas 
;
_cod_original_cell_volume 1261.85(6)
_cod_original_sg_symbol_H-M 'P 21/c'
_cod_original_formula_sum 'C4 La1 N1 O11 P2 S1'
_cod_database_code 4003147

loop_
_symmetry_equiv_pos_site_id
_symmetry_equiv_pos_as_xyz
1 +x,+y,+z
2 -x,+y+1/2,-z+1/2
-1 -x,-y,-z
-2 +x,-y+1/2,+z+1/2

loop_
_atom_site_type_symbol
_atom_site_label
_atom_site_fract_x
_atom_site_fract_y
_atom_site_fract_z
_atom_site_occupancy
_atom_site_thermal_displace_type
_atom_site_U_iso_or_equiv
_atom_site_symmetry_multiplicity
La La 0.91967(23) 1.29428(35) 0.90928(17) 1.0 Uiso 0.0020(6) 4
P P1 0.6214(8) 1.3003(17) 0.8078(7) 1.0 Uiso 0.0029(16) 4
P P2 0.8622(10) 1.1048(14) 0.6509(8) 1.0 Uiso 0.0029(16) 4
S S 0.8231(8) 0.8071(15) 0.9096(6) 1.0 Uiso 0.0029(16) 4
O O1-P1 0.7194(18) 1.3944(29) 0.8575(17) 1.0 Uiso 0.0167(24) 4
O O2-P1 0.5884(18) 1.3603(30) 0.7040(14) 1.0 Uiso 0.0167(24) 4
O O3-P1 0.5065(18) 1.3650(32) 0.8543(16) 1.0 Uiso 0.0167(24) 4
C C1-P1 0.6217(29) 1.0717(31) 0.7898(23) 1.0 Uiso 0.0167(24) 4
O O4-P2 0.9719(18) 0.9963(27) 0.6823(18) 1.0 Uiso 0.0167(24) 4
O O5-P2 0.8553(18) 1.2151(28) 0.5649(13) 1.0 Uiso 0.0167(24) 4
O O6-P2 0.8577(18) 1.2311(29) 0.7398(14) 1.0 Uiso 0.0167(24) 4
C C2-P2 0.7306(23) 0.960(4) 0.6312(22) 1.0 Uiso 0.0167(24) 4
O O7-S 0.8608(21) 0.9840(26) 0.9330(18) 1.0 Uiso 0.0167(24) 4
O O8-S 0.8964(19) 0.6675(29) 0.9666(14) 1.0 Uiso 0.0167(24) 4
O O9-S 0.7010(14) 0.7855(33) 0.9323(14) 1.0 Uiso 0.0167(24) 4
C C3-S 0.7981(22) 0.759(4) 0.7801(15) 1.0 Uiso 0.0167(24) 4
N N 0.6958(24) 0.9372(29) 0.7241(19) 1.0 Uiso 0.0167(24) 4
C C4 0.6615(23) 0.758(4) 0.7212(22) 1.0 Uiso 0.0167(24) 4
O Ow1 0.0861(23) 0.0765(28) -0.1340(18) 1.0 Uiso 0.0167(24) 4
O Ow2 0.6335(21) 0.4295(25) 0.5386(17) 1.0 Uiso 0.0167(24) 4

loop_
_atom_type_symbol
_atom_type_number_in_cell
_atom_type_scat_dispersion_real
_atom_type_scat_dispersion_imag
_atom_type_scat_Cromer_Mann_a1
_atom_type_scat_Cromer_Mann_a2
_atom_type_scat_Cromer_Mann_a3
_atom_type_scat_Cromer_Mann_a4
_atom_type_scat_Cromer_Mann_b1
_atom_type_scat_Cromer_Mann_b2
_atom_type_scat_Cromer_Mann_b3
_atom_type_scat_Cromer_Mann_b4
_atom_type_scat_Cromer_Mann_c
_atom_type_scat_source
P 8.0 0.035 0.031 6.43450 1.90670 4.17910 27.1570 1.78000 0.52600 1.49080 68.1645 1.11490 International_Tables_Vol_C
S 4.0 0.044 0.041 6.90530 1.46790 5.20340 22.2151 1.43790 0.25360 1.58630 56.1720 0.86690 International_Tables_Vol_C
O 44.0 0.002 0.002 3.04850 13.2771 2.28680 5.70110 1.54630 0.32390 0.86700 32.9089 0.25080 International_Tables_Vol_C
C 16.0 0.000 0.000 2.31000 20.8439 1.02000 10.2075 1.58860 0.56870 0.86500 51.6512 0.21560 International_Tables_Vol_C
N 4.0 0.000 0.001 12.2126 0.00570 3.13220 9.89330 2.01250 28.9975 1.16630 0.58260 -11.529 International_Tables_Vol_C
La 4.0 -1.269 0.933 20.5780 2.94817 19.5990 0.24448 11.3727 18.7726 3.28719 133.124 2.14678 International_Tables_Vol_C

loop_
_geom_angle_atom_site_label_1
_geom_angle_atom_site_label_2
_geom_angle_atom_site_label_3
_geom_angle
_geom_angle_site_symmetry_1
_geom_angle_site_symmetry_3
_geom_angle_publ_flag
O1-P1 La O4-P2 104.2(7) 1_555 2_756 n
O1-P1 La O5-P2 78.2(7) 1_555 -2_586 n
O1-P1 La O6-P2 72.6(7) 1_555 1_555 n
O1-P1 La O7-S 92.0(7) 1_555 1_555 n
O1-P1 La O8-S 144.9(6) 1_555 -1_777 n
O1-P1 La Ow1 145.2(8) 1_555 1_666 n
O4-P2 La O5-P2 140.1(6) 2_756 -2_586 n
O4-P2 La O6-P2 71.4(7) 2_756 1_555 n
O4-P2 La O7-S 145.6(8) 2_756 1_555 n
O4-P2 La O8-S 79.7(7) 2_756 -1_777 n
O4-P2 La Ow1 75.8(7) 2_756 1_666 n
O5-P2 La O6-P2 142.5(7) -2_586 1_555 n
O5-P2 La O7-S 72.4(8) -2_586 1_555 n
O5-P2 La O8-S 77.4(6) -2_586 -1_777 n
O5-P2 La Ow1 124.5(7) -2_586 1_666 n
O6-P2 La O7-S 85.4(7) 1_555 1_555 n
O6-P2 La O8-S 138.6(7) 1_555 -1_777 n
O6-P2 La Ow1 74.7(7) 1_555 1_666 n
O7-S La O8-S 104.1(7) 1_555 -1_777 n
O7-S La Ow1 73.8(8) 1_555 1_666 n
O8-S La Ow1 69.9(7) -1_777 1_666 n
O1-P1 P1 O2-P1 110.2(15) 1_555 1_555 n
O1-P1 P1 O3-P1 108.4(14) 1_555 1_555 n
O1-P1 P1 C1-P1 122.4(18) 1_555 1_555 n
O2-P1 P1 O3-P1 103.6(12) 1_555 1_555 n
O2-P1 P1 C1-P1 99.2(15) 1_555 1_555 n
O3-P1 P1 C1-P1 111.2(15) 1_555 1_555 n
O4-P2 P2 O5-P2 115.2(14) 1_555 1_555 n
O4-P2 P2 O6-P2 105.4(13) 1_555 1_555 n
O4-P2 P2 C2-P2 112.3(14) 1_555 1_555 n
O5-P2 P2 O6-P2 108.9(13) 1_555 1_555 n
O5-P2 P2 C2-P2 108.3(14) 1_555 1_555 n
O6-P2 P2 C2-P2 106.3(13) 1_555 1_555 n
O7-S S O8-S 114.3(15) 1_555 1_555 n
O7-S S O9-S 108.1(16) 1_555 1_555 n
O7-S S C3-S 112.9(15) 1_555 1_555 n
O8-S S O9-S 106.3(14) 1_555 1_555 n
O8-S S C3-S 110.7(14) 1_555 1_555 n
O9-S S C3-S 103.7(12) 1_555 1_555 n
La O1-P1 P1 130.0(14) 1_555 1_555 n
P1 C1-P1 N 131.8(19) 1_555 1_555 n
La O4-P2 P2 132.5(14) 2_746 1_555 n
La O5-P2 P2 138.8(14) -2_585 1_555 n
La O6-P2 P2 148.9(14) 1_555 1_555 n
P2 C2-P2 N 109.4(21) 1_555 1_555 n
La O7-S S 158.9(16) 1_555 1_555 n
La O8-S S 128.5(14) -1_777 1_555 n
S C3-S C4 115.2(19) 1_555 1_555 n
C1-P1 N C2-P2 133.5(24) 1_555 1_555 n
C1-P1 N C4 112.7(21) 1_555 1_555 n
C2-P2 N C4 103.0(21) 1_555 1_555 n
C3-S C4 N 74.3(19) 1_555 1_555 n

loop_
_geom_bond_atom_site_label_1
_geom_bond_atom_site_label_2
_geom_bond_distance
_geom_bond_site_symmetry_2
_geom_bond_publ_flag
La O1-P1 2.479(21) 1_555 n
La O4-P2 2.551(23) 2_756 n
La O5-P2 2.517(18) -2_575 n
La O6-P2 2.413(18) 1_555 n
La O7-S 2.483(20) 1_555 n
La O8-S 2.953(22) 1_565 n
La O8-S 2.524(22) -1_777 n
La Ow1 2.768(24) 1_666 n
P1 O1-P1 1.423(19) 1_555 n
P1 O2-P1 1.513(18) 1_555 n
P1 O3-P1 1.738(19) 1_555 n
P1 C1-P1 1.737(21) 1_555 n
P2 O4-P2 1.534(18) 1_555 n
P2 O5-P2 1.468(17) 1_555 n
P2 O6-P2 1.596(17) 1_555 n
P2 C2-P2 1.891(21) 1_555 n
S O7-S 1.421(18) 1_555 n
S O8-S 1.490(18) 1_555 n
S O9-S 1.587(16) 1_555 n
S C3-S 1.840(21) 1_555 n
O1-P1 La 2.479(21) 1_555 n
O1-P1 P1 1.423(19) 1_555 n
O2-P1 P1 1.513(18) 1_555 n
O3-P1 P1 1.738(19) 1_555 n
C1-P1 P1 1.737(21) 1_555 n
C1-P1 N 1.756(23) 1_555 n
O4-P2 La 2.551(23) 2_746 n
O4-P2 P2 1.534(18) 1_555 n
O5-P2 La 2.517(18) -2_574 n
O5-P2 P2 1.468(17) 1_555 n
O6-P2 La 2.413(18) 1_555 n
O6-P2 P2 1.596(17) 1_555 n
C2-P2 P2 1.891(21) 1_555 n
C2-P2 N 1.490(25) 1_555 n
O7-S La 2.483(20) 1_555 n
O7-S S 1.421(18) 1_555 n
O8-S La 2.953(22) 1_545 n
O8-S La 2.524(22) -1_777 n
O8-S S 1.490(18) 1_555 n
O9-S S 1.587(16) 1_555 n
C3-S S 1.840(21) 1_555 n
C3-S N 1.872(34) 1_555 n
C3-S C4 1.673(25) 1_555 n
N C1-P1 1.756(23) 1_555 n
N C2-P2 1.490(25) 1_555 n
N C3-S 1.872(34) 1_555 n
N C4 1.409(24) 1_555 n
C4 C3-S 1.673(25) 1_555 n
C4 N 1.409(24) 1_555 n
Ow1 La 2.768(24) 1_444 n
